data_4331887
loop_
_publ_author_name
'Chuchuryukin, Alexey V.'
'Chase, Preston A.'
'Mills, Allison M.'
'Lutz, Martin'
'Spek, Anthony L.'
'van Klink, Gerard P. M.'
'van Koten, Gerard'

_publ_section_title
;
 Hydroxy- and Mercaptopyridine Pincer Platinum and Palladium Complexes
 Generated by Silver-Free Halide Abstraction
;
_journal_issue 5
_journal_name_full 'Inorganic Chemistry'
_journal_page_first 2045
_journal_page_last 2054
_journal_paper_doi 10.1021/ic051773x
_journal_volume 45
_journal_year 2006
_chemical_formula_moiety 'C17 H23 N3 Pt S'
_chemical_formula_sum 'C17 H23 N3 Pt S'
_chemical_formula_weight 496.53
_chemical_name_systematic
; 
 ? 
;
_space_group_IT_number 14
_symmetry_cell_setting monoclinic
_symmetry_space_group_name_Hall '-P 2ybc'
_symmetry_space_group_name_H-M 'P 1 21/c 1'
_atom_sites_solution_hydrogens geom
_atom_sites_solution_primary heavy
_atom_sites_solution_secondary difmap
_audit_creation_method SHELXL-97
_cell_angle_alpha 90.00
_cell_angle_beta 96.076(4)
_cell_angle_gamma 90.00
_cell_formula_units_Z 4
_cell_length_a 9.5326(3)
_cell_length_b 10.0782(7)
_cell_length_c 17.4735(10)
_cell_measurement_reflns_used 101
_cell_measurement_temperature 150(2)
_cell_measurement_theta_max 19.71
_cell_measurement_theta_min 4.06
_cell_volume 1669.27(16)
_computing_cell_refinement DirAX
_computing_data_collection 'Nonius COLLECT'
_computing_data_reduction 'EvalCCD, SortAV'
_computing_structure_refinement 'SHELXL-97 (Sheldrick, 1997)'
_computing_structure_solution 'DIRDIF-97 (Beurskens et al., 1997)'
_diffrn_ambient_temperature 150(2)
_diffrn_measured_fraction_theta_full 1.000
_diffrn_measured_fraction_theta_max 1.000
_diffrn_measurement_device_type 'Nonius KappaCCD'
_diffrn_radiation_monochromator graphite
_diffrn_radiation_source 'rotating anode'
_diffrn_radiation_type MoK\a
_diffrn_radiation_wavelength 0.71073
_diffrn_reflns_av_R_equivalents 0.0357
_diffrn_reflns_av_sigmaI/netI 0.0196
_diffrn_reflns_limit_h_max 12
_diffrn_reflns_limit_h_min -12
_diffrn_reflns_limit_k_max 13
_diffrn_reflns_limit_k_min 0
_diffrn_reflns_limit_l_max 22
_diffrn_reflns_limit_l_min 0
_diffrn_reflns_number 27884
_diffrn_reflns_theta_full 27.48
_diffrn_reflns_theta_max 27.48
_diffrn_reflns_theta_min 2.15
_exptl_absorpt_coefficient_mu 8.531
_exptl_absorpt_correction_T_max 0.36
_exptl_absorpt_correction_T_min 0.14
_exptl_absorpt_correction_type multi-scan
_exptl_crystal_colour yellow
_exptl_crystal_density_diffrn 1.976
_exptl_crystal_density_method 'not measured'
_exptl_crystal_description needle
_exptl_crystal_F_000 960
_exptl_crystal_size_max 0.60
_exptl_crystal_size_mid 0.21
_exptl_crystal_size_min 0.12
_refine_diff_density_max 1.798
_refine_diff_density_min -1.399
_refine_diff_density_rms 0.153
_refine_ls_extinction_method none
_refine_ls_goodness_of_fit_ref 1.131
_refine_ls_hydrogen_treatment constr
_refine_ls_matrix_type full
_refine_ls_number_parameters 203
_refine_ls_number_reflns 3814
_refine_ls_number_restraints 0
_refine_ls_restrained_S_all 1.131
_refine_ls_R_factor_all 0.0262
_refine_ls_R_factor_gt 0.0215
_refine_ls_shift/su_max 0.002
_refine_ls_shift/su_mean 0.000
_refine_ls_structure_factor_coef Fsqd
_refine_ls_weighting_details 'calc w=1/[\s^2^(Fo^2^)+(0.0135P)^2^+5.8473P] where P=(Fo^2^+2Fc^2^)/3'
_refine_ls_weighting_scheme calc
_refine_ls_wR_factor_gt 0.0482
_refine_ls_wR_factor_ref 0.0501
_reflns_number_gt 3430
_reflns_number_total 3814
_reflns_threshold_expression I>2\s(I)
_cod_data_source_file ic051773xsup1.cif
_cod_data_source_block s2907a
_cod_original_sg_symbol_H-M 'P 21/c'
_cod_database_code 4331887

loop_
_symmetry_equiv_pos_as_xyz
'x, y, z'
'-x, y+1/2, -z+1/2'
'-x, -y, -z'
'x, -y-1/2, z-1/2'

loop_
_atom_site_label
_atom_site_type_symbol
_atom_site_fract_x
_atom_site_fract_y
_atom_site_fract_z
_atom_site_U_iso_or_equiv
_atom_site_adp_type
_atom_site_occupancy
_atom_site_symmetry_multiplicity
_atom_site_calc_flag
_atom_site_refinement_flags
Pt1 Pt 0.665587(14) 0.217862(13) 0.460833(7) 0.01758(5) Uani 1 1 d .
S1 S 0.88022(11) 0.14494(11) 0.41321(6) 0.0291(2) Uani 1 1 d .
N1 N 0.5166(3) 0.1311(3) 0.37872(18) 0.0220(7) Uani 1 1 d .
N2 N 0.7614(3) 0.3245(3) 0.55523(17) 0.0191(6) Uani 1 1 d .
N3 N 1.0596(4) 0.2500(4) 0.3238(2) 0.0361(9) Uani 1 1 d .
C1 C 0.4970(4) 0.2607(4) 0.5077(2) 0.0192(7) Uani 1 1 d .
C2 C 0.3713(4) 0.1982(4) 0.4813(2) 0.0206(8) Uani 1 1 d .
C3 C 0.2518(4) 0.2217(4) 0.5186(2) 0.0282(9) Uani 1 1 d .
H3 H 0.1645 0.1806 0.5013 0.034 Uiso 1 1 calc R
C4 C 0.2630(4) 0.3064(4) 0.5817(2) 0.0291(9) Uani 1 1 d .
H4 H 0.1820 0.3214 0.6078 0.035 Uiso 1 1 calc R
C5 C 0.3881(4) 0.3699(4) 0.6079(2) 0.0251(8) Uani 1 1 d .
H5 H 0.3922 0.4279 0.6510 0.030 Uiso 1 1 calc R
C6 C 0.5077(4) 0.3472(4) 0.5702(2) 0.0207(7) Uani 1 1 d .
C7 C 0.3846(4) 0.1007(4) 0.4178(2) 0.0249(8) Uani 1 1 d .
H7A H 0.3003 0.1059 0.3796 0.030 Uiso 1 1 calc R
H7B H 0.3906 0.0095 0.4390 0.030 Uiso 1 1 calc R
C8 C 0.5607(5) 0.0093(4) 0.3405(2) 0.0320(9) Uani 1 1 d .
H8A H 0.4829 -0.0225 0.3040 0.048 Uiso 1 1 calc R
H8B H 0.5859 -0.0593 0.3794 0.048 Uiso 1 1 calc R
H8C H 0.6426 0.0289 0.3130 0.048 Uiso 1 1 calc R
C9 C 0.4800(5) 0.2336(4) 0.3188(2) 0.0294(9) Uani 1 1 d .
H9A H 0.5644 0.2570 0.2942 0.044 Uiso 1 1 calc R
H9B H 0.4438 0.3128 0.3427 0.044 Uiso 1 1 calc R
H9C H 0.4077 0.1987 0.2800 0.044 Uiso 1 1 calc R
C10 C 0.6492(4) 0.4119(4) 0.5853(2) 0.0234(8) Uani 1 1 d .
H10A H 0.6720 0.4262 0.6413 0.028 Uiso 1 1 calc R
H10B H 0.6475 0.4994 0.5595 0.028 Uiso 1 1 calc R
C11 C 0.8791(4) 0.4099(4) 0.5376(2) 0.0287(9) Uani 1 1 d .
H11A H 0.9162 0.4582 0.5841 0.043 Uiso 1 1 calc R
H11B H 0.8454 0.4734 0.4973 0.043 Uiso 1 1 calc R
H11C H 0.9540 0.3550 0.5197 0.043 Uiso 1 1 calc R
C12 C 0.8136(5) 0.2279(4) 0.6166(2) 0.0289(9) Uani 1 1 d .
H12A H 0.8824 0.1680 0.5969 0.043 Uiso 1 1 calc R
H12B H 0.7341 0.1762 0.6318 0.043 Uiso 1 1 calc R
H12C H 0.8587 0.2762 0.6613 0.043 Uiso 1 1 calc R
C13 C 0.9321(4) 0.2679(4) 0.3520(2) 0.0283(9) Uani 1 1 d .
C14 C 0.8496(4) 0.3782(4) 0.3298(2) 0.0267(8) Uani 1 1 d .
H14 H 0.7620 0.3906 0.3502 0.032 Uiso 1 1 calc R
C15 C 0.8925(5) 0.4678(4) 0.2797(2) 0.0313(9) Uani 1 1 d .
H15 H 0.8354 0.5426 0.2648 0.038 Uiso 1 1 calc R
C16 C 1.0215(5) 0.4497(5) 0.2500(2) 0.0334(10) Uani 1 1 d .
H16 H 1.0532 0.5107 0.2141 0.040 Uiso 1 1 calc R
C17 C 1.1007(4) 0.3418(5) 0.2739(3) 0.0338(10) Uani 1 1 d .
H17 H 1.1894 0.3304 0.2546 0.041 Uiso 1 1 calc R

loop_
_atom_site_aniso_label
_atom_site_aniso_U_11
_atom_site_aniso_U_22
_atom_site_aniso_U_33
_atom_site_aniso_U_23
_atom_site_aniso_U_13
_atom_site_aniso_U_12
Pt1 0.01753(7) 0.01953(7) 0.01540(7) 0.00052(6) 0.00052(5) -0.00075(6)
S1 0.0270(5) 0.0296(5) 0.0318(5) 0.0048(4) 0.0088(4) 0.0046(4)
N1 0.0264(17) 0.0217(16) 0.0172(15) -0.0028(13) -0.0013(13) -0.0001(13)
N2 0.0209(15) 0.0191(15) 0.0165(14) 0.0016(12) -0.0021(12) -0.0034(12)
N3 0.0296(19) 0.041(2) 0.038(2) 0.0027(17) 0.0064(16) 0.0011(16)
C1 0.0223(17) 0.0183(17) 0.0164(16) 0.0024(14) -0.0012(14) -0.0019(14)
C2 0.0186(17) 0.0202(18) 0.0219(18) 0.0012(14) -0.0031(14) -0.0020(14)
C3 0.0193(18) 0.035(2) 0.030(2) 0.0064(18) -0.0023(15) -0.0016(17)
C4 0.0230(19) 0.037(2) 0.027(2) 0.0039(17) 0.0030(16) 0.0083(17)
C5 0.028(2) 0.027(2) 0.0196(18) -0.0007(15) 0.0027(15) 0.0080(16)
C6 0.0224(18) 0.0210(18) 0.0181(17) 0.0012(15) -0.0012(14) 0.0008(15)
C7 0.0224(19) 0.027(2) 0.0237(19) -0.0023(16) -0.0032(15) -0.0056(16)
C8 0.039(2) 0.028(2) 0.028(2) -0.0101(18) -0.0002(18) 0.0041(19)
C9 0.035(2) 0.031(2) 0.0206(19) 0.0000(17) -0.0052(16) 0.0011(18)
C10 0.0255(19) 0.0223(18) 0.0216(18) -0.0055(15) -0.0019(15) -0.0004(16)
C11 0.0219(19) 0.033(2) 0.030(2) 0.0017(18) -0.0025(16) -0.0121(17)
C12 0.034(2) 0.027(2) 0.0234(19) 0.0075(17) -0.0090(17) -0.0035(18)
C13 0.026(2) 0.030(2) 0.028(2) -0.0023(17) -0.0019(16) -0.0006(17)
C14 0.025(2) 0.030(2) 0.026(2) -0.0017(16) 0.0039(16) -0.0009(16)
C15 0.039(2) 0.029(2) 0.025(2) -0.0007(17) -0.0021(18) 0.0039(19)
C16 0.037(2) 0.038(2) 0.026(2) 0.0019(18) 0.0052(18) -0.013(2)
C17 0.024(2) 0.045(3) 0.033(2) 0.001(2) 0.0072(17) -0.005(2)

loop_
_atom_type_symbol
_atom_type_description
_atom_type_scat_dispersion_real
_atom_type_scat_dispersion_imag
_atom_type_scat_source
C C 0.0033 0.0016 'International Tables Vol C Tables 4.2.6.8 and 6.1.1.4'
H H 0.0000 0.0000 'International Tables Vol C Tables 4.2.6.8 and 6.1.1.4'
N N 0.0061 0.0033 'International Tables Vol C Tables 4.2.6.8 and 6.1.1.4'
Pt Pt -1.7033 8.3905 'International Tables Vol C Tables 4.2.6.8 and 6.1.1.4'
S S 0.1246 0.1234 'International Tables Vol C Tables 4.2.6.8 and 6.1.1.4'

loop_
_geom_angle_atom_site_label_1
_geom_angle_atom_site_label_2
_geom_angle_atom_site_label_3
_geom_angle
C1 Pt1 N2 82.20(14)
C1 Pt1 N1 81.36(14)
N2 Pt1 N1 163.42(13)
C1 Pt1 S1 173.49(11)
N2 Pt1 S1 96.49(9)
N1 Pt1 S1 100.08(9)
C13 S1 Pt1 107.60(15)
C8 N1 C9 108.4(3)
C8 N1 C7 108.8(3)
C9 N1 C7 108.2(3)
C8 N1 Pt1 116.7(2)
C9 N1 Pt1 106.4(2)
C7 N1 Pt1 107.9(2)
C11 N2 C12 109.1(3)
C11 N2 C10 108.2(3)
C12 N2 C10 108.8(3)
C11 N2 Pt1 114.4(2)
C12 N2 Pt1 108.4(2)
C10 N2 Pt1 107.7(2)
C17 N3 C13 118.0(4)
C2 C1 C6 122.3(4)
C2 C1 Pt1 119.1(3)
C6 C1 Pt1 118.6(3)
C1 C2 C3 119.2(4)
C1 C2 C7 114.0(3)
C3 C2 C7 126.6(3)
C4 C3 C2 118.6(4)
C4 C3 H3 120.7
C2 C3 H3 120.7
C5 C4 C3 122.5(4)
C5 C4 H4 118.8
C3 C4 H4 118.8
C4 C5 C6 119.0(4)
C4 C5 H5 120.5
C6 C5 H5 120.5
C1 C6 C5 118.5(3)
C1 C6 C10 113.6(3)
C5 C6 C10 127.7(3)
C2 C7 N1 109.8(3)
C2 C7 H7A 109.7
N1 C7 H7A 109.7
C2 C7 H7B 109.7
N1 C7 H7B 109.7
H7A C7 H7B 108.2
N1 C8 H8A 109.5
N1 C8 H8B 109.5
H8A C8 H8B 109.5
N1 C8 H8C 109.5
H8A C8 H8C 109.5
H8B C8 H8C 109.5
N1 C9 H9A 109.5
N1 C9 H9B 109.5
H9A C9 H9B 109.5
N1 C9 H9C 109.5
H9A C9 H9C 109.5
H9B C9 H9C 109.5
C6 C10 N2 109.9(3)
C6 C10 H10A 109.7
N2 C10 H10A 109.7
C6 C10 H10B 109.7
N2 C10 H10B 109.7
H10A C10 H10B 108.2
N2 C11 H11A 109.5
N2 C11 H11B 109.5
H11A C11 H11B 109.5
N2 C11 H11C 109.5
H11A C11 H11C 109.5
H11B C11 H11C 109.5
N2 C12 H12A 109.5
N2 C12 H12B 109.5
H12A C12 H12B 109.5
N2 C12 H12C 109.5
H12A C12 H12C 109.5
H12B C12 H12C 109.5
N3 C13 C14 120.0(4)
N3 C13 S1 116.6(3)
C14 C13 S1 123.4(3)
C15 C14 C13 120.9(4)
C15 C14 H14 119.6
C13 C14 H14 119.6
C14 C15 C16 119.5(4)
C14 C15 H15 120.3
C16 C15 H15 120.3
C17 C16 C15 118.1(4)
C17 C16 H16 120.9
C15 C16 H16 120.9
N3 C17 C16 123.5(4)
N3 C17 H17 118.2
C16 C17 H17 118.2

loop_
_geom_bond_atom_site_label_1
_geom_bond_atom_site_label_2
_geom_bond_distance
Pt1 C1 1.928(4)
Pt1 N2 2.095(3)
Pt1 N1 2.100(3)
Pt1 S1 2.4040(10)
S1 C13 1.742(4)
N1 C8 1.479(5)
N1 C9 1.486(5)
N1 C7 1.524(5)
N2 C11 1.472(5)
N2 C12 1.494(5)
N2 C10 1.522(5)
N3 C17 1.358(6)
N3 C13 1.371(6)
C1 C2 1.388(5)
C1 C6 1.392(5)
C2 C3 1.391(6)
C2 C7 1.498(5)
C3 C4 1.389(6)
C3 H3 0.9500
C4 C5 1.388(6)
C4 H4 0.9500
C5 C6 1.395(5)
C5 H5 0.9500
C6 C10 1.496(5)
C7 H7A 0.9900
C7 H7B 0.9900
C8 H8A 0.9800
C8 H8B 0.9800
C8 H8C 0.9800
C9 H9A 0.9800
C9 H9B 0.9800
C9 H9C 0.9800
C10 H10A 0.9900
C10 H10B 0.9900
C11 H11A 0.9800
C11 H11B 0.9800
C11 H11C 0.9800
C12 H12A 0.9800
C12 H12B 0.9800
C12 H12C 0.9800
C13 C14 1.393(6)
C14 C15 1.352(6)
C14 H14 0.9500
C15 C16 1.397(6)
C15 H15 0.9500
C16 C17 1.363(7)
C16 H16 0.9500
C17 H17 0.9500

loop_
_geom_torsion_atom_site_label_1
_geom_torsion_atom_site_label_2
_geom_torsion_atom_site_label_3
_geom_torsion_atom_site_label_4
_geom_torsion
N2 Pt1 S1 C13 -87.32(17)
N1 Pt1 S1 C13 92.42(17)
C1 Pt1 N1 C8 -146.3(3)
N2 Pt1 N1 C8 -153.6(4)
S1 Pt1 N1 C8 27.3(3)
C1 Pt1 N1 C9 92.6(3)
N2 Pt1 N1 C9 85.2(5)
S1 Pt1 N1 C9 -93.9(2)
C1 Pt1 N1 C7 -23.4(2)
N2 Pt1 N1 C7 -30.8(5)
S1 Pt1 N1 C7 150.1(2)
C1 Pt1 N2 C11 -141.1(3)
N1 Pt1 N2 C11 -133.7(4)
S1 Pt1 N2 C11 45.4(3)
C1 Pt1 N2 C12 96.9(3)
N1 Pt1 N2 C12 104.3(5)
S1 Pt1 N2 C12 -76.7(2)
C1 Pt1 N2 C10 -20.7(2)
N1 Pt1 N2 C10 -13.3(5)
S1 Pt1 N2 C10 165.7(2)
N2 Pt1 C1 C2 -168.7(3)
N1 Pt1 C1 C2 13.5(3)
N2 Pt1 C1 C6 7.4(3)
N1 Pt1 C1 C6 -170.5(3)
C6 C1 C2 C3 -0.5(6)
Pt1 C1 C2 C3 175.4(3)
C6 C1 C2 C7 -175.2(3)
Pt1 C1 C2 C7 0.7(4)
C1 C2 C3 C4 -0.5(6)
C7 C2 C3 C4 173.5(4)
C2 C3 C4 C5 1.1(6)
C3 C4 C5 C6 -0.6(6)
C2 C1 C6 C5 0.9(6)
Pt1 C1 C6 C5 -175.0(3)
C2 C1 C6 C10 -175.4(3)
Pt1 C1 C6 C10 8.7(4)
C4 C5 C6 C1 -0.4(6)
C4 C5 C6 C10 175.4(4)
C1 C2 C7 N1 -20.9(4)
C3 C2 C7 N1 164.9(4)
C8 N1 C7 C2 157.0(3)
C9 N1 C7 C2 -85.4(4)
Pt1 N1 C7 C2 29.4(3)
C1 C6 C10 N2 -26.1(4)
C5 C6 C10 N2 158.0(4)
C11 N2 C10 C6 154.2(3)
C12 N2 C10 C6 -87.3(4)
Pt1 N2 C10 C6 30.0(3)
C17 N3 C13 C14 -0.4(6)
C17 N3 C13 S1 177.8(3)
Pt1 S1 C13 N3 174.7(3)
Pt1 S1 C13 C14 -7.1(4)
N3 C13 C14 C15 0.9(6)
S1 C13 C14 C15 -177.2(3)
C13 C14 C15 C16 -0.2(6)
C14 C15 C16 C17 -0.9(6)
C13 N3 C17 C16 -0.7(7)
C15 C16 C17 N3 1.4(7)
